data_2220405
loop_
_publ_author_name
'Zhu, Hai-Bin'
'Ji, Jun-Feng'
'Wang, Hai'

_publ_section_title
;(<i>S</i>)-1-[3,5-Bis(trifluoromethyl)phenyl]-<i>N</i>-methylethylamine--(<i>R</i>)-2-hydroxybutanedioic
 acid (1/1)
;
_journal_coeditor_code AT2692
_journal_issue 1
_journal_name_full 'Acta Crystallographica Section E'
_journal_page_first o197
_journal_paper_doi 10.1107/S1600536808043201
_journal_volume 65
_journal_year 2009
_chemical_formula_moiety 'C11 H11 F6 N, C4 H6 O5'
_chemical_formula_sum 'C15 H17 F6 N O5'
_chemical_formula_weight 405.30
_chemical_name_systematic
;
(<i>S</i>)-1-[3,5-Bis(trifluoromethyl)phenyl]-<i>N</i>-methylethylamine--
(<i>R</i>)-2-hydroxybutanedioic acid (1/1)
;
_space_group_IT_number 4
_symmetry_cell_setting monoclinic
_symmetry_space_group_name_Hall 'P 2yb'
_symmetry_space_group_name_H-M 'P 1 21 1'
_atom_sites_solution_hydrogens geom
_atom_sites_solution_primary direct
_atom_sites_solution_secondary difmap
_audit_creation_method SHELXL-97
_cell_angle_alpha 90.00
_cell_angle_beta 100.05(3)
_cell_angle_gamma 90.00
_cell_formula_units_Z 2
_cell_length_a 6.6770(13)
_cell_length_b 8.4510(17)
_cell_length_c 16.366(3)
_cell_measurement_reflns_used 25
_cell_measurement_temperature 298(2)
_cell_measurement_theta_max 12
_cell_measurement_theta_min 9
_cell_volume 909.3(3)
_computing_cell_refinement 'CAD-4 Software'
_computing_data_collection 'CAD-4 Software (Enraf--Nonius,1989)'
_computing_data_reduction 'XCAD4 (Harms & Wocadlo, 1995)'
_computing_molecular_graphics 'SHELXTL (Sheldrick, 2008)'
_computing_publication_material 'SHELXL97 (Sheldrick, 2008)'
_computing_structure_refinement 'SHELXL97 (Sheldrick, 2008)'
_computing_structure_solution 'SHELXS97 (Sheldrick, 2008)'
_diffrn_ambient_temperature 298(2)
_diffrn_measured_fraction_theta_full 0.997
_diffrn_measured_fraction_theta_max 0.997
_diffrn_measurement_device_type 'Enraf--Nonius CAD-4'
_diffrn_measurement_method \w/2\q
_diffrn_radiation_monochromator graphite
_diffrn_radiation_source 'fine-focus sealed tube'
_diffrn_radiation_type MoK\a
_diffrn_radiation_wavelength 0.71073
_diffrn_reflns_av_R_equivalents 0.0577
_diffrn_reflns_av_sigmaI/netI 0.0765
_diffrn_reflns_limit_h_max 7
_diffrn_reflns_limit_h_min 0
_diffrn_reflns_limit_k_max 10
_diffrn_reflns_limit_k_min 0
_diffrn_reflns_limit_l_max 19
_diffrn_reflns_limit_l_min -19
_diffrn_reflns_number 1915
_diffrn_reflns_theta_full 25.27
_diffrn_reflns_theta_max 25.27
_diffrn_reflns_theta_min 1.26
_diffrn_standards_decay_% 1
_diffrn_standards_interval_count 200
_diffrn_standards_interval_time 120
_diffrn_standards_number 3
_exptl_absorpt_coefficient_mu 0.148
_exptl_absorpt_correction_T_max 0.9853
_exptl_absorpt_correction_T_min 0.9569
_exptl_absorpt_correction_type psi-scan
_exptl_absorpt_process_details '(North <i>et al.</i>,  1968)'
_exptl_crystal_colour colourless
_exptl_crystal_density_diffrn 1.480
_exptl_crystal_density_method 'not measured'
_exptl_crystal_description needle
_exptl_crystal_F_000 416
_exptl_crystal_size_max 0.30
_exptl_crystal_size_mid 0.10
_exptl_crystal_size_min 0.10
_refine_diff_density_max 0.178
_refine_diff_density_min -0.269
_refine_ls_extinction_method none
_refine_ls_goodness_of_fit_ref 1.000
_refine_ls_hydrogen_treatment constr
_refine_ls_matrix_type full
_refine_ls_number_parameters 220
_refine_ls_number_reflns 1757
_refine_ls_number_restraints 2
_refine_ls_restrained_S_all 1.007
_refine_ls_R_factor_all 0.1025
_refine_ls_R_factor_gt 0.0628
_refine_ls_shift/su_max 0.000
_refine_ls_shift/su_mean 0.000
_refine_ls_structure_factor_coef Fsqd
_refine_ls_weighting_details 'calc w=1/[\s^2^(Fo^2^)+(0.0600P)^2^+0.3000P] where P=(Fo^2^+2Fc^2^)/3'
_refine_ls_weighting_scheme calc
_refine_ls_wR_factor_gt 0.1305
_refine_ls_wR_factor_ref 0.1535
_reflns_number_gt 1067
_reflns_number_total 1757
_reflns_threshold_expression >2sigma(I)
_cod_data_source_file at2692.cif
_cod_data_source_block I
_cod_original_sg_symbol_H-M 'P 21'
_cod_database_code 2220405
_cod_database_fobs_code 2220405

loop_
_symmetry_equiv_pos_as_xyz
'x, y, z'
'-x, y+1/2, -z'

loop_
_atom_site_type_symbol
_atom_site_label
_atom_site_fract_x
_atom_site_fract_y
_atom_site_fract_z
_atom_site_U_iso_or_equiv
_atom_site_adp_type
_atom_site_calc_flag
_atom_site_refinement_flags
_atom_site_occupancy
_atom_site_disorder_assembly
_atom_site_disorder_group
F F1 0.9058(17) 0.4852(16) 0.9973(8) 0.112 Uani d P 0.50 A 1
F F3 0.9270(13) 0.6270(13) 0.8772(6) 0.083 Uani d P 0.50 A 1
F F2 1.0892(15) 0.4013(14) 0.9084(6) 0.101 Uani d P 0.50 A 1
F F1' 0.7985(16) 0.6070(16) 0.9651(7) 0.111 Uani d P 0.50 A 2
F F2' 1.000(2) 0.4376(16) 0.9758(7) 0.111 Uani d P 0.50 A 2
F F3' 0.9991(17) 0.5461(16) 0.8769(7) 0.115 Uani d P 0.50 A 2
F F4 0.5055(13) -0.0158(14) 0.9651(7) 0.085 Uani d P 0.50 B 1
F F5 0.3781(15) -0.0926(12) 0.8429(6) 0.080 Uani d P 0.50 B 1
F F6 0.6975(13) -0.0918(12) 0.8664(6) 0.078 Uani d PD 0.50 B 1
F F4' 0.5831(15) -0.0443(15) 0.9665(8) 0.097 Uani d P 0.50 B 2
F F5' 0.3083(15) -0.0556(14) 0.8707(6) 0.095 Uani d P 0.50 B 2
F F6' 0.6174(16) -0.1374(14) 0.8609(7) 0.093 Uani d P 0.50 B 2
N N 0.3387(7) 0.3503(6) 0.6045(3) 0.0464(12) Uani d . 1 A .
H H0A 0.2534 0.2888 0.5744 0.056 Uiso calc R 1 . .
C C1 0.8859(12) 0.4933(11) 0.9164(5) 0.081 Uani d . 1 . .
C C2 0.5244(14) -0.0104(14) 0.8816(5) 0.094(3) Uani d D 1 . .
C C3 0.5326(11) 0.1454(10) 0.8548(4) 0.063(2) Uani d . 1 A .
C C4 0.4157(10) 0.2037(8) 0.7869(4) 0.0543(17) Uani d . 1 . .
H H4A 0.3136 0.1408 0.7574 0.065 Uiso calc R 1 B .
C C5 0.4445(9) 0.3611(9) 0.7587(4) 0.0527(16) Uani d . 1 A .
C C6 0.5931(11) 0.4465(10) 0.8000(4) 0.072(2) Uani d . 1 . .
H H6A 0.6137 0.5488 0.7821 0.087 Uiso calc R 1 A .
C C7 0.7249(13) 0.3856(12) 0.8723(5) 0.080(2) Uani d . 1 A .
C C8 0.6962(12) 0.2426(12) 0.8978(5) 0.079(3) Uani d . 1 . .
H H8A 0.7817 0.2026 0.9441 0.095 Uiso calc R 1 A .
C C9 0.3017(8) 0.4239(8) 0.6855(3) 0.0482(15) Uani d . 1 . .
H H9A 0.3274 0.5377 0.6823 0.058 Uiso calc R 1 A .
C C10 0.0783(9) 0.4033(9) 0.6903(4) 0.0646(19) Uani d . 1 A .
H H10A 0.0507 0.4508 0.7405 0.097 Uiso calc R 1 . .
H H10B 0.0461 0.2926 0.6902 0.097 Uiso calc R 1 . .
H H10C -0.0033 0.4535 0.6433 0.097 Uiso calc R 1 . .
C C11 0.5373(9) 0.3961(9) 0.5832(4) 0.0606(18) Uani d . 1 . .
H H11A 0.5542 0.3455 0.5323 0.091 Uiso calc R 1 A .
H H11B 0.6447 0.3636 0.6269 0.091 Uiso calc R 1 . .
H H11C 0.5419 0.5088 0.5766 0.091 Uiso calc R 1 . .
O O1 0.6777(8) 0.0742(7) 0.6474(4) 0.0869(18) Uani d . 1 . .
O O2 0.5220(7) -0.1471(5) 0.6689(3) 0.0652(13) Uani d . 1 . .
H H2A 0.4226 -0.0912 0.6526 0.098 Uiso calc R 1 . .
O O3 0.8263(6) -0.2740(5) 0.5576(3) 0.0579(12) Uani d . 1 . .
H H3A 0.8825 -0.3437 0.5351 0.087 Uiso calc R 1 . .
O O4 1.1965(6) 0.0264(5) 0.6157(3) 0.0540(11) Uani d . 1 . .
O O5 0.9516(7) 0.0076(6) 0.5086(3) 0.0678(15) Uani d . 1 . .
H H5A 1.0184 0.0743 0.4888 0.102 Uiso calc R 1 . .
C C12 0.6858(11) -0.0671(9) 0.6676(4) 0.0551(17) Uani d . 1 . .
C C13 0.8797(9) -0.1508(8) 0.6891(4) 0.0522(15) Uani d . 1 . .
H H13A 0.8587 -0.2481 0.7179 0.063 Uiso calc R 1 . .
H H13B 0.9744 -0.0857 0.7265 0.063 Uiso calc R 1 . .
C C14 0.9715(8) -0.1898(7) 0.6122(3) 0.0428(14) Uani d . 1 . .
H H14A 1.0894 -0.2588 0.6292 0.051 Uiso calc R 1 . .
C C15 1.0461(9) -0.0360(7) 0.5766(4) 0.0464(15) Uani d . 1 . .

loop_
_atom_site_aniso_label
_atom_site_aniso_U_11
_atom_site_aniso_U_22
_atom_site_aniso_U_33
_atom_site_aniso_U_12
_atom_site_aniso_U_13
_atom_site_aniso_U_23
F1 0.112 0.112 0.112 0.000 0.020 0.000
F3 0.083 0.083 0.083 0.000 0.015 0.000
F2 0.101 0.101 0.101 0.000 0.018 0.000
F1' 0.111 0.111 0.111 0.000 0.019 0.000
F2' 0.111 0.111 0.111 0.000 0.019 0.000
F3' 0.115 0.115 0.115 0.000 0.020 0.000
F4 0.085 0.085 0.085 0.000 0.015 0.000
F5 0.080 0.080 0.080 0.000 0.014 0.000
F6 0.078 0.078 0.078 0.000 0.014 0.000
F4' 0.097 0.097 0.097 0.000 0.017 0.000
F5' 0.095 0.095 0.095 0.000 0.017 0.000
F6' 0.093 0.093 0.093 0.000 0.016 0.000
N 0.050(3) 0.044(3) 0.047(3) -0.015(3) 0.010(2) -0.004(3)
C1 0.072 0.100 0.067 -0.033 -0.003 0.033
C2 0.097(7) 0.114(8) 0.069(6) 0.014(7) 0.012(5) 0.000(6)
C3 0.063(4) 0.065(5) 0.059(4) 0.016(4) 0.005(4) 0.000(4)
C4 0.055(4) 0.058(4) 0.048(3) -0.002(4) 0.002(3) 0.002(3)
C5 0.053(4) 0.065(5) 0.042(3) -0.004(4) 0.013(3) -0.002(3)
C6 0.075(5) 0.084(6) 0.055(4) -0.014(5) 0.003(4) -0.012(4)
C7 0.068(5) 0.076(6) 0.089(6) -0.003(5) -0.006(4) 0.001(5)
C8 0.068(5) 0.102(7) 0.061(5) 0.000(5) -0.007(4) -0.014(5)
C9 0.053(3) 0.045(3) 0.045(3) 0.009(3) 0.003(3) 0.007(3)
C10 0.054(4) 0.069(5) 0.073(4) 0.005(4) 0.017(3) 0.014(4)
C11 0.047(3) 0.062(4) 0.072(4) -0.015(3) 0.010(3) 0.003(4)
O1 0.081(4) 0.067(4) 0.120(5) 0.011(3) 0.037(3) 0.010(4)
O2 0.068(3) 0.053(3) 0.074(3) -0.002(3) 0.009(2) 0.002(3)
O3 0.059(3) 0.043(2) 0.074(3) -0.012(2) 0.018(2) -0.011(2)
O4 0.046(2) 0.053(3) 0.062(3) -0.011(2) 0.009(2) -0.002(2)
O5 0.082(3) 0.066(3) 0.052(2) -0.022(3) 0.003(2) 0.015(3)
C12 0.062(4) 0.061(4) 0.046(4) -0.003(4) 0.022(3) -0.005(3)
C13 0.060(4) 0.051(4) 0.048(3) 0.005(4) 0.016(3) 0.003(3)
C14 0.041(3) 0.048(4) 0.042(3) 0.007(3) 0.014(3) 0.006(3)
C15 0.046(3) 0.036(3) 0.061(4) 0.005(3) 0.020(3) -0.004(3)

loop_
_atom_type_symbol
_atom_type_description
_atom_type_scat_dispersion_real
_atom_type_scat_dispersion_imag
_atom_type_scat_source
C C 0.0033 0.0016 'International Tables Vol C Tables 4.2.6.8 and 6.1.1.4'
H H 0.0000 0.0000 'International Tables Vol C Tables 4.2.6.8 and 6.1.1.4'
N N 0.0061 0.0033 'International Tables Vol C Tables 4.2.6.8 and 6.1.1.4'
O O 0.0106 0.0060 'International Tables Vol C Tables 4.2.6.8 and 6.1.1.4'
F F 0.0171 0.0103 'International Tables Vol C Tables 4.2.6.8 and 6.1.1.4'

loop_
_geom_angle_atom_site_label_1
_geom_angle_atom_site_label_2
_geom_angle_atom_site_label_3
_geom_angle_site_symmetry_1
_geom_angle_site_symmetry_3
_geom_angle
_geom_angle_publ_flag
C11 N C9 . . 112.7(5) ?
C11 N H0A . . 123.6 ?
C9 N H0A . . 123.6 ?
F3' C1 F2' . . 102.5(11) ?
F3' C1 F1 . . 128.3(11) ?
F2' C1 F3 . . 123.5(10) ?
F1 C1 F3 . . 122.1(10) ?
F3' C1 F1' . . 114.7(11) ?
F2' C1 F1' . . 94.2(9) ?
F1 C1 F1' . . 56.8(8) ?
F3 C1 F1' . . 80.8(8) ?
F3' C1 C7 . . 116.5(10) ?
F2' C1 C7 . . 116.5(9) ?
F1 C1 C7 . . 113.2(9) ?
F3 C1 C7 . . 117.9(7) ?
F1' C1 C7 . . 110.3(8) ?
F3' C1 F2 . . 59.7(8) ?
F2' C1 F2 . . 56.9(8) ?
F1 C1 F2 . . 96.9(8) ?
F3 C1 F2 . . 97.0(8) ?
F1' C1 F2 . . 144.0(8) ?
C7 C1 F2 . . 102.4(8) ?
F5 C2 F6' . . 77.4(9) ?
F5 C2 C3 . . 115.3(9) ?
F6' C2 C3 . . 130.1(9) ?
F5 C2 F4 . . 106.1(10) ?
F6' C2 F4 . . 110.7(10) ?
C3 C2 F4 . . 110.8(10) ?
F5 C2 F6 . . 103.2(10) ?
C3 C2 F6 . . 109.2(9) ?
F4 C2 F6 . . 112.1(8) ?
F5 C2 F4' . . 116.0(10) ?
F6' C2 F4' . . 91.5(9) ?
C3 C2 F4' . . 119.0(10) ?
F6 C2 F4' . . 88.8(8) ?
F6' C2 F5' . . 104.7(10) ?
C3 C2 F5' . . 107.4(9) ?
F4 C2 F5' . . 81.7(8) ?
F6 C2 F5' . . 132.1(11) ?
F4' C2 F5' . . 99.5(9) ?
C4 C3 C2 . . 124.2(8) ?
C4 C3 C8 . . 118.5(8) ?
C2 C3 C8 . . 116.8(8) ?
C3 C4 C5 . . 121.2(7) ?
C3 C4 H4A . . 119.4 ?
C5 C4 H4A . . 119.4 ?
C6 C5 C4 . . 118.4(7) ?
C6 C5 C9 . . 122.5(7) ?
C4 C5 C9 . . 119.1(6) ?
C5 C6 C7 . . 121.6(8) ?
C5 C6 H6A . . 119.2 ?
C7 C6 H6A . . 119.2 ?
C8 C7 C6 . . 119.4(8) ?
C8 C7 C1 . . 122.9(8) ?
C6 C7 C1 . . 117.6(8) ?
C7 C8 C3 . . 120.8(8) ?
C7 C8 H8A . . 119.6 ?
C3 C8 H8A . . 119.6 ?
C5 C9 C10 . . 114.4(5) ?
C5 C9 N . . 112.1(5) ?
C10 C9 N . . 108.0(5) ?
C5 C9 H9A . . 107.3 ?
C10 C9 H9A . . 107.3 ?
N C9 H9A . . 107.3 ?
C9 C10 H10A . . 109.5 ?
C9 C10 H10B . . 109.5 ?
H10A C10 H10B . . 109.5 ?
C9 C10 H10C . . 109.5 ?
H10A C10 H10C . . 109.5 ?
H10B C10 H10C . . 109.5 ?
N C11 H11A . . 109.5 ?
N C11 H11B . . 109.5 ?
H11A C11 H11B . . 109.5 ?
N C11 H11C . . 109.5 ?
H11A C11 H11C . . 109.5 ?
H11B C11 H11C . . 109.5 ?
C12 O2 H2A . . 109.5 ?
C14 O3 H3A . . 109.5 ?
C15 O5 H5A . . 109.5 ?
O1 C12 O2 . . 120.8(7) ?
O1 C12 C13 . . 121.8(7) ?
O2 C12 C13 . . 117.4(7) ?
C12 C13 C14 . . 111.8(5) ?
C12 C13 H13A . . 109.3 ?
C14 C13 H13A . . 109.3 ?
C12 C13 H13B . . 109.3 ?
C14 C13 H13B . . 109.3 ?
H13A C13 H13B . . 107.9 ?
O3 C14 C13 . . 107.7(4) ?
O3 C14 C15 . . 115.0(5) ?
C13 C14 C15 . . 109.4(5) ?
O3 C14 H14A . . 108.2 ?
C13 C14 H14A . . 108.2 ?
C15 C14 H14A . . 108.2 ?
O4 C15 O5 . . 126.3(6) ?
O4 C15 C14 . . 117.3(5) ?
O5 C15 C14 . . 116.3(5) ?

loop_
_geom_bond_atom_site_label_1
_geom_bond_atom_site_label_2
_geom_bond_site_symmetry_2
_geom_bond_distance
_geom_bond_publ_flag
F1 C1 . 1.309(14) ?
F3 C1 . 1.352(13) ?
F2 C1 . 1.589(14) ?
F1' C1 . 1.436(13) ?
F2' C1 . 1.219(13) ?
F3' C1 . 1.167(12) ?
F4 C2 . 1.395(13) ?
F5 C2 . 1.274(12) ?
F6 C2 . 1.404(11) ?
F4' C2 . 1.405(14) ?
F5' C2 . 1.474(13) ?
F6' C2 . 1.313(15) ?
N C11 . 1.480(7) ?
N C9 . 1.523(7) ?
N H0A . 0.8600 ?
C1 C7 . 1.495(11) ?
C2 C3 . 1.392(13) ?
C3 C4 . 1.336(9) ?
C3 C8 . 1.447(11) ?
C4 C5 . 1.432(10) ?
C4 H4A . 0.9300 ?
C5 C6 . 1.315(9) ?
C5 C9 . 1.492(8) ?
C6 C7 . 1.441(10) ?
C6 H6A . 0.9300 ?
C7 C8 . 1.304(13) ?
C8 H8A . 0.9300 ?
C9 C10 . 1.517(8) ?
C9 H9A . 0.9800 ?
C10 H10A . 0.9600 ?
C10 H10B . 0.9600 ?
C10 H10C . 0.9600 ?
C11 H11A . 0.9600 ?
C11 H11B . 0.9600 ?
C11 H11C . 0.9600 ?
O1 C12 . 1.237(9) ?
O2 C12 . 1.290(8) ?
O2 H2A . 0.8200 ?
O3 C14 . 1.394(7) ?
O3 H3A . 0.8200 ?
O4 C15 . 1.213(7) ?
O5 C15 . 1.236(7) ?
O5 H5A . 0.8200 ?
C12 C13 . 1.463(9) ?
C13 C14 . 1.530(8) ?
C13 H13A . 0.9700 ?
C13 H13B . 0.9700 ?
C14 C15 . 1.543(8) ?
C14 H14A . 0.9800 ?

loop_
_geom_hbond_atom_site_label_D
_geom_hbond_atom_site_label_H
_geom_hbond_atom_site_label_A
_geom_hbond_site_symmetry_A
_geom_hbond_distance_DH
_geom_hbond_distance_HA
_geom_hbond_distance_DA
_geom_hbond_angle_DHA
N H0A O4 1_455 0.86 2.37 2.914(7) 121.7
N H0A O3 2_656 0.86 2.20 2.887(7) 137.0

loop_
_geom_torsion_atom_site_label_1
_geom_torsion_atom_site_label_2
_geom_torsion_atom_site_label_3
_geom_torsion_atom_site_label_4
_geom_torsion_site_symmetry_1
_geom_torsion_site_symmetry_2
_geom_torsion_site_symmetry_3
_geom_torsion_site_symmetry_4
_geom_torsion
_geom_torsion_publ_flag
F5 C2 C3 C4 . . . . -8.6(14) ?
F6' C2 C3 C4 . . . . 86.2(14) ?
F4 C2 C3 C4 . . . . -129.1(9) ?
F6 C2 C3 C4 . . . . 107.0(10) ?
F4' C2 C3 C4 . . . . -153.3(8) ?
F5' C2 C3 C4 . . . . -41.5(11) ?
F5 C2 C3 C8 . . . . 179.6(8) ?
F6' C2 C3 C8 . . . . -85.6(13) ?
F4 C2 C3 C8 . . . . 59.1(11) ?
F6 C2 C3 C8 . . . . -64.8(10) ?
F4' C2 C3 C8 . . . . 34.8(13) ?
F5' C2 C3 C8 . . . . 146.6(8) ?
C2 C3 C4 C5 . . . . -174.3(8) ?
C8 C3 C4 C5 . . . . -2.6(11) ?
C3 C4 C5 C6 . . . . 1.8(11) ?
C3 C4 C5 C9 . . . . -176.3(6) ?
C4 C5 C6 C7 . . . . -0.3(11) ?
C9 C5 C6 C7 . . . . 177.8(7) ?
C5 C6 C7 C8 . . . . -0.3(13) ?
C5 C6 C7 C1 . . . . -178.4(8) ?
F3' C1 C7 C8 . . . . 125.5(13) ?
F2' C1 C7 C8 . . . . 4.3(17) ?
F1 C1 C7 C8 . . . . -39.9(15) ?
F3 C1 C7 C8 . . . . 168.3(10) ?
F1' C1 C7 C8 . . . . -101.5(12) ?
F2 C1 C7 C8 . . . . 63.3(12) ?
F3' C1 C7 C6 . . . . -56.5(14) ?
F2' C1 C7 C6 . . . . -177.7(11) ?
F1 C1 C7 C6 . . . . 138.1(10) ?
F3 C1 C7 C6 . . . . -13.7(14) ?
F1' C1 C7 C6 . . . . 76.5(10) ?
F2 C1 C7 C6 . . . . -118.7(8) ?
C6 C7 C8 C3 . . . . -0.6(14) ?
C1 C7 C8 C3 . . . . 177.4(8) ?
C4 C3 C8 C7 . . . . 2.0(13) ?
C2 C3 C8 C7 . . . . 174.3(9) ?
C6 C5 C9 C10 . . . . -128.2(7) ?
C4 C5 C9 C10 . . . . 49.9(8) ?
C6 C5 C9 N . . . . 108.5(7) ?
C4 C5 C9 N . . . . -73.5(7) ?
C11 N C9 C5 . . . . -66.8(7) ?
C11 N C9 C10 . . . . 166.3(5) ?
O1 C12 C13 C14 . . . . -75.2(9) ?
O2 C12 C13 C14 . . . . 103.5(7) ?
C12 C13 C14 O3 . . . . -55.0(7) ?
C12 C13 C14 C15 . . . . 70.6(7) ?
O3 C14 C15 O4 . . . . -167.3(5) ?
C13 C14 C15 O4 . . . . 71.4(6) ?
O3 C14 C15 O5 . . . . 9.4(7) ?
C13 C14 C15 O5 . . . . -111.9(6) ?
